data_1573545
loop_
_publ_author_name
'Watson, Alexander E. R.'
'Boyle, Paul D.'
'Ragogna, Paul J.'
'Gilroy, Joe'

_publ_section_title
;
 Ligand Protonation Leads to Highly Fluorescent Boronium Cations
;
_journal_name_full 'Chemical Science'
_journal_paper_doi 10.1039/D4SC06392A
_journal_year 2025
_chemical_formula_sum 'C26 H21 B N4 O'
_chemical_formula_weight 416.28
_space_group_crystal_system monoclinic
_space_group_IT_number 14
_space_group_name_Hall '-P 2yn'
_space_group_name_H-M_alt 'P 1 21/n 1'
_atom_sites_solution_hydrogens difmap
_atom_sites_solution_primary dual
_atom_sites_solution_secondary difmap
_audit_creation_method SHELXL-2018/3
_audit_update_record
;
2024-08-07 deposited with the CCDC.	2024-12-23 downloaded from the CCDC.
;
_cell_angle_alpha 90
_cell_angle_beta 108.989(15)
_cell_angle_gamma 90
_cell_formula_units_Z 4
_cell_length_a 9.804(5)
_cell_length_b 16.350(11)
_cell_length_c 13.564(7)
_cell_measurement_reflns_used 7196
_cell_measurement_temperature 110
_cell_measurement_theta_max 32.69
_cell_measurement_theta_min 2.25
_cell_volume 2056(2)
_computing_cell_refinement SAINT
_computing_data_collection Apex3
_computing_data_reduction SAINT
_computing_molecular_graphics Mercury
_computing_publication_material cif2tables.py
_computing_structure_refinement SHELXL
_computing_structure_solution SHELXT
_diffrn_ambient_temperature 110
_diffrn_detector 'CCD plate'
_diffrn_detector_type 'Bruker Apex2'
_diffrn_measured_fraction_theta_full 1.000
_diffrn_measured_fraction_theta_max 0.995
_diffrn_measurement_device '\k-geometry diffractometer'
_diffrn_measurement_device_type 'Bruker Kappa Axis Apex2'
_diffrn_measurement_method 'phi and omega scans'
_diffrn_radiation_type MoK\a
_diffrn_radiation_wavelength 0.71073
_diffrn_reflns_av_R_equivalents 0.0651
_diffrn_reflns_av_unetI/netI 0.0479
_diffrn_reflns_Laue_measured_fraction_full 1.000
_diffrn_reflns_Laue_measured_fraction_max 0.995
_diffrn_reflns_limit_h_max 16
_diffrn_reflns_limit_h_min -16
_diffrn_reflns_limit_k_max 26
_diffrn_reflns_limit_k_min -26
_diffrn_reflns_limit_l_max 22
_diffrn_reflns_limit_l_min -22
_diffrn_reflns_number 64034
_diffrn_reflns_point_group_measured_fraction_full 1.000
_diffrn_reflns_point_group_measured_fraction_max 0.995
_diffrn_reflns_theta_full 25.242
_diffrn_reflns_theta_max 35.735
_diffrn_reflns_theta_min 2.018
_diffrn_source 'sealed tube'
_exptl_absorpt_coefficient_mu 0.084
_exptl_absorpt_correction_T_max 1.0
_exptl_absorpt_correction_T_min 0.9008
_exptl_absorpt_correction_type multi-scan
_exptl_absorpt_process_details SADABS
_exptl_crystal_colour red
_exptl_crystal_density_diffrn 1.345
_exptl_crystal_description prism
_exptl_crystal_F_000 872
_exptl_crystal_size_max 0.318
_exptl_crystal_size_mid 0.306
_exptl_crystal_size_min 0.169
_refine_diff_density_max 0.525
_refine_diff_density_min -0.268
_refine_diff_density_rms 0.062
_refine_ls_extinction_method none
_refine_ls_goodness_of_fit_ref 1.021
_refine_ls_hydrogen_treatment refall
_refine_ls_matrix_type full
_refine_ls_number_parameters 373
_refine_ls_number_reflns 9508
_refine_ls_number_restraints 0
_refine_ls_restrained_S_all 1.021
_refine_ls_R_factor_all 0.0760
_refine_ls_R_factor_gt 0.0489
_refine_ls_shift/su_max 0.001
_refine_ls_shift/su_mean 0.000
_refine_ls_structure_factor_coef Fsqd
_refine_ls_weighting_details 'w=1/[\s^2^(Fo^2^)+(0.0677P)^2^+0.3434P] where P=(Fo^2^+2Fc^2^)/3'
_refine_ls_weighting_scheme calc
_refine_ls_wR_factor_gt 0.1202
_refine_ls_wR_factor_ref 0.1367
_reflns_Friedel_coverage 0.000
_reflns_number_gt 6835
_reflns_number_total 9508
_reflns_threshold_expression 'I > 2\s(I)'
_cod_data_source_file d4sc06392a2.cif
_cod_data_source_block 4
_cod_original_sg_symbol_H-M 'P 21/n'
_cod_database_code 1573545
_shelx_shelxl_version_number 2018/3
_shelx_space_group_comment
;
The symmetry employed for this shelxl refinement is uniquely defined
by the following loop, which should always be used as a source of
symmetry information in preference to the above space-group names.
They are only intended as comments.
;
_shelx_estimated_absorpt_t_min 0.974
_shelx_estimated_absorpt_t_max 0.986

loop_
_space_group_symop_operation_xyz
'x, y, z'
'-x+1/2, y+1/2, -z+1/2'
'-x, -y, -z'
'x-1/2, -y-1/2, z-1/2'

loop_
_atom_site_label
_atom_site_type_symbol
_atom_site_fract_x
_atom_site_fract_y
_atom_site_fract_z
_atom_site_U_iso_or_equiv
_atom_site_adp_type
_atom_site_occupancy
_atom_site_site_symmetry_order
_atom_site_calc_flag
_atom_site_refinement_flags_posn
_atom_site_refinement_flags_adp
_atom_site_refinement_flags_occupancy
_atom_site_disorder_assembly
_atom_site_disorder_group
B1 B 0.75878(11) 0.74821(6) 0.67435(8) 0.01279(17) Uani 1 1 d . . . . .
N1 N 0.85440(8) 0.82265(5) 0.71768(6) 0.01273(14) Uani 1 1 d . . . . .
N2 N 0.86044(9) 0.85019(5) 0.81541(6) 0.01314(14) Uani 1 1 d . . . . .
N3 N 0.60154(8) 0.78585(5) 0.66898(6) 0.01320(14) Uani 1 1 d . . . . .
N4 N 0.76255(9) 0.72590(5) 0.56825(6) 0.01491(15) Uani 1 1 d . . . . .
C1 C 0.73886(10) 0.84707(5) 0.83478(7) 0.01226(15) Uani 1 1 d . . . . .
C2 C 0.59950(10) 0.83117(6) 0.75249(7) 0.01293(15) Uani 1 1 d . . . . .
C3 C 0.48331(11) 0.78041(6) 0.58418(8) 0.01698(17) Uani 1 1 d . . . . .
H3 H 0.4917(15) 0.7499(8) 0.5252(11) 0.019(3) Uiso 1 1 d . . . . .
C4 C 0.35561(11) 0.81883(7) 0.57983(8) 0.01972(19) Uani 1 1 d . . . . .
H4 H 0.2738(17) 0.8145(9) 0.5168(12) 0.030(4) Uiso 1 1 d . . . . .
C5 C 0.34975(11) 0.86371(7) 0.66495(8) 0.01916(19) Uani 1 1 d . . . . .
H5 H 0.2622(16) 0.8912(9) 0.6642(11) 0.025(4) Uiso 1 1 d . . . . .
C6 C 0.47295(10) 0.87061(6) 0.75137(8) 0.01653(17) Uani 1 1 d . . . . .
H6 H 0.4720(16) 0.9042(9) 0.8118(12) 0.025(4) Uiso 1 1 d . . . . .
C7 C 0.73947(10) 0.87528(6) 0.93867(7) 0.01281(15) Uani 1 1 d . . . . .
C8 C 0.64075(11) 0.84479(7) 0.98415(8) 0.01728(17) Uani 1 1 d . . . . .
H8 H 0.5718(16) 0.8033(9) 0.9484(11) 0.026(4) Uiso 1 1 d . . . . .
C9 C 0.63966(12) 0.87458(7) 1.08000(8) 0.0215(2) Uani 1 1 d . . . . .
H9 H 0.5686(17) 0.8538(10) 1.1115(13) 0.034(4) Uiso 1 1 d . . . . .
C10 C 0.73764(12) 0.93416(7) 1.13158(8) 0.0207(2) Uani 1 1 d . . . . .
H10 H 0.7371(16) 0.9569(9) 1.1995(12) 0.028(4) Uiso 1 1 d . . . . .
C11 C 0.83926(12) 0.96328(6) 1.08851(8) 0.01811(18) Uani 1 1 d . . . . .
H11 H 0.9075(15) 1.0058(9) 1.1259(11) 0.024(4) Uiso 1 1 d . . . . .
C12 C 0.83950(11) 0.93429(6) 0.99223(7) 0.01529(16) Uani 1 1 d . . . . .
H12 H 0.9092(15) 0.9571(8) 0.9597(10) 0.018(3) Uiso 1 1 d . . . . .
C13 C 0.94861(10) 0.85877(5) 0.67504(7) 0.01227(15) Uani 1 1 d . . . . .
O1 O 1.04484(8) 0.90645(4) 0.72281(6) 0.01741(14) Uani 1 1 d . . . . .
C14 C 0.91579(10) 0.84069(6) 0.56305(7) 0.01243(15) Uani 1 1 d . . . . .
C15 C 0.97393(11) 0.89277(6) 0.50560(8) 0.01589(17) Uani 1 1 d . . . . .
H15 H 1.0372(15) 0.9376(8) 0.5415(10) 0.018(3) Uiso 1 1 d . . . . .
C16 C 0.94483(12) 0.88196(7) 0.39963(8) 0.02006(19) Uani 1 1 d . . . . .
H16 H 0.9842(16) 0.9204(9) 0.3603(11) 0.025(4) Uiso 1 1 d . . . . .
C17 C 0.86130(12) 0.81524(7) 0.35109(8) 0.01874(18) Uani 1 1 d . . . . .
H17 H 0.8411(16) 0.8056(9) 0.2759(11) 0.022(3) Uiso 1 1 d . . . . .
C18 C 0.80298(10) 0.76229(6) 0.40609(7) 0.01566(17) Uani 1 1 d . . . . .
H18 H 0.7432(15) 0.7168(9) 0.3711(11) 0.021(3) Uiso 1 1 d . . . . .
C19 C 0.82405(10) 0.77556(6) 0.51299(7) 0.01256(15) Uani 1 1 d . . . . .
C20 C 0.79969(10) 0.67240(6) 0.75446(7) 0.01365(16) Uani 1 1 d . . . . .
C21 C 0.70033(11) 0.61690(6) 0.76928(9) 0.01881(18) Uani 1 1 d . . . . .
H21 H 0.5942(17) 0.6278(9) 0.7380(12) 0.027(4) Uiso 1 1 d . . . . .
C22 C 0.74393(13) 0.54512(7) 0.82649(10) 0.0234(2) Uani 1 1 d . . . . .
H22 H 0.6725(17) 0.5064(10) 0.8381(12) 0.034(4) Uiso 1 1 d . . . . .
C23 C 0.88892(13) 0.52796(7) 0.87167(9) 0.0235(2) Uani 1 1 d . . . . .
H23 H 0.9237(16) 0.4770(10) 0.9117(12) 0.028(4) Uiso 1 1 d . . . . .
C24 C 0.99106(12) 0.58294(7) 0.86043(9) 0.0235(2) Uani 1 1 d . . . . .
H24 H 1.0925(18) 0.5714(10) 0.8926(12) 0.035(4) Uiso 1 1 d . . . . .
C25 C 0.94629(11) 0.65386(7) 0.80262(8) 0.01886(18) Uani 1 1 d . . . . .
H25 H 1.0212(16) 0.6941(9) 0.7943(11) 0.023(3) Uiso 1 1 d . . . . .
C26 C 0.70534(13) 0.64738(7) 0.52118(9) 0.0205(2) Uani 1 1 d . . . . .
H26A H 0.6761(17) 0.6149(10) 0.5715(12) 0.032(4) Uiso 1 1 d . . . . .
H26B H 0.7786(16) 0.6168(9) 0.5038(12) 0.026(4) Uiso 1 1 d . . . . .
H26C H 0.6175(17) 0.6544(10) 0.4576(12) 0.028(4) Uiso 1 1 d . . . . .

loop_
_atom_site_aniso_label
_atom_site_aniso_U_11
_atom_site_aniso_U_22
_atom_site_aniso_U_33
_atom_site_aniso_U_23
_atom_site_aniso_U_13
_atom_site_aniso_U_12
B1 0.0117(4) 0.0131(4) 0.0131(4) -0.0019(3) 0.0034(3) -0.0027(3)
N1 0.0131(3) 0.0139(3) 0.0114(3) -0.0026(2) 0.0044(3) -0.0033(3)
N2 0.0133(3) 0.0140(3) 0.0119(3) -0.0024(3) 0.0038(3) -0.0022(3)
N3 0.0121(3) 0.0133(3) 0.0127(3) -0.0006(3) 0.0020(3) -0.0025(3)
N4 0.0173(4) 0.0143(3) 0.0133(3) -0.0037(3) 0.0053(3) -0.0053(3)
C1 0.0123(4) 0.0119(4) 0.0122(4) -0.0005(3) 0.0033(3) -0.0010(3)
C2 0.0117(4) 0.0137(4) 0.0126(4) 0.0005(3) 0.0029(3) -0.0013(3)
C3 0.0146(4) 0.0179(4) 0.0154(4) -0.0019(3) 0.0007(3) -0.0028(3)
C4 0.0134(4) 0.0217(5) 0.0193(4) 0.0005(4) -0.0011(3) -0.0005(3)
C5 0.0127(4) 0.0218(5) 0.0207(5) 0.0021(4) 0.0024(3) 0.0019(3)
C6 0.0139(4) 0.0189(4) 0.0164(4) 0.0002(3) 0.0045(3) 0.0010(3)
C7 0.0123(4) 0.0142(4) 0.0111(4) -0.0003(3) 0.0027(3) 0.0006(3)
C8 0.0160(4) 0.0212(4) 0.0148(4) 0.0002(3) 0.0052(3) -0.0024(3)
C9 0.0224(5) 0.0279(5) 0.0162(4) 0.0024(4) 0.0088(4) 0.0011(4)
C10 0.0269(5) 0.0227(5) 0.0125(4) 0.0002(3) 0.0062(4) 0.0057(4)
C11 0.0228(5) 0.0146(4) 0.0141(4) -0.0017(3) 0.0021(3) 0.0014(3)
C12 0.0161(4) 0.0139(4) 0.0148(4) -0.0014(3) 0.0035(3) -0.0006(3)
C13 0.0112(4) 0.0117(4) 0.0139(4) -0.0004(3) 0.0042(3) -0.0002(3)
O1 0.0152(3) 0.0185(3) 0.0190(3) -0.0050(3) 0.0062(3) -0.0066(2)
C14 0.0114(4) 0.0128(4) 0.0130(4) 0.0002(3) 0.0038(3) 0.0006(3)
C15 0.0164(4) 0.0148(4) 0.0174(4) 0.0016(3) 0.0068(3) 0.0002(3)
C16 0.0237(5) 0.0206(5) 0.0183(4) 0.0040(3) 0.0101(4) 0.0017(4)
C17 0.0220(5) 0.0217(5) 0.0135(4) 0.0016(3) 0.0069(3) 0.0043(4)
C18 0.0154(4) 0.0174(4) 0.0130(4) -0.0013(3) 0.0030(3) 0.0023(3)
C19 0.0116(4) 0.0133(4) 0.0123(4) -0.0005(3) 0.0032(3) 0.0013(3)
C20 0.0132(4) 0.0136(4) 0.0141(4) -0.0023(3) 0.0044(3) -0.0018(3)
C21 0.0158(4) 0.0160(4) 0.0250(5) 0.0026(3) 0.0071(4) -0.0024(3)
C22 0.0253(5) 0.0158(4) 0.0312(6) 0.0043(4) 0.0120(4) -0.0016(4)
C23 0.0301(6) 0.0163(4) 0.0246(5) 0.0034(4) 0.0094(4) 0.0043(4)
C24 0.0199(5) 0.0234(5) 0.0247(5) 0.0038(4) 0.0037(4) 0.0053(4)
C25 0.0141(4) 0.0204(4) 0.0209(5) 0.0023(3) 0.0041(3) -0.0003(3)
C26 0.0256(5) 0.0180(4) 0.0178(4) -0.0071(3) 0.0069(4) -0.0091(4)

loop_
_atom_type_symbol
_atom_type_description
_atom_type_scat_dispersion_real
_atom_type_scat_dispersion_imag
_atom_type_scat_source
C C 0.0033 0.0016 'International Tables Vol C Tables 4.2.6.8 and 6.1.1.4'
H H 0.0000 0.0000 'International Tables Vol C Tables 4.2.6.8 and 6.1.1.4'
B B 0.0013 0.0007 'International Tables Vol C Tables 4.2.6.8 and 6.1.1.4'
N N 0.0061 0.0033 'International Tables Vol C Tables 4.2.6.8 and 6.1.1.4'
O O 0.0106 0.0060 'International Tables Vol C Tables 4.2.6.8 and 6.1.1.4'

loop_
_geom_angle_atom_site_label_1
_geom_angle_atom_site_label_2
_geom_angle_atom_site_label_3
_geom_angle
_geom_angle_site_symmetry_1
_geom_angle_site_symmetry_3
_geom_angle_publ_flag
N4 B1 N1 111.04(8) . . ?
N4 B1 C20 112.49(9) . . ?
N1 B1 C20 111.44(8) . . ?
N4 B1 N3 111.46(8) . . ?
N1 B1 N3 99.67(8) . . ?
C20 B1 N3 110.07(7) . . ?
C13 N1 N2 116.05(8) . . ?
C13 N1 B1 126.28(8) . . ?
N2 N1 B1 117.16(7) . . ?
C1 N2 N1 115.10(8) . . ?
C3 N3 C2 120.45(9) . . ?
C3 N3 B1 123.36(8) . . ?
C2 N3 B1 115.86(7) . . ?
C19 N4 C26 117.12(9) . . ?
C19 N4 B1 122.30(8) . . ?
C26 N4 B1 120.53(8) . . ?
N2 C1 C2 122.40(9) . . ?
N2 C1 C7 117.34(8) . . ?
C2 C1 C7 119.31(8) . . ?
N3 C2 C6 119.84(9) . . ?
N3 C2 C1 117.67(8) . . ?
C6 C2 C1 121.81(9) . . ?
N3 C3 C4 121.49(10) . . ?
N3 C3 H3 117.4(8) . . ?
C4 C3 H3 121.1(8) . . ?
C3 C4 C5 119.15(9) . . ?
C3 C4 H4 118.9(9) . . ?
C5 C4 H4 121.9(9) . . ?
C4 C5 C6 119.12(10) . . ?
C4 C5 H5 121.0(9) . . ?
C6 C5 H5 119.8(9) . . ?
C5 C6 C2 119.92(10) . . ?
C5 C6 H6 120.3(9) . . ?
C2 C6 H6 119.7(9) . . ?
C8 C7 C12 119.06(9) . . ?
C8 C7 C1 121.32(9) . . ?
C12 C7 C1 119.61(8) . . ?
C9 C8 C7 120.29(10) . . ?
C9 C8 H8 119.8(9) . . ?
C7 C8 H8 119.9(9) . . ?
C10 C9 C8 120.17(10) . . ?
C10 C9 H9 119.5(9) . . ?
C8 C9 H9 120.3(10) . . ?
C9 C10 C11 120.07(10) . . ?
C9 C10 H10 121.2(9) . . ?
C11 C10 H10 118.7(9) . . ?
C12 C11 C10 119.85(10) . . ?
C12 C11 H11 121.1(8) . . ?
C10 C11 H11 119.0(8) . . ?
C11 C12 C7 120.53(9) . . ?
C11 C12 H12 119.9(8) . . ?
C7 C12 H12 119.6(8) . . ?
O1 C13 N1 123.73(9) . . ?
O1 C13 C14 122.73(8) . . ?
N1 C13 C14 113.34(8) . . ?
C15 C14 C19 120.15(9) . . ?
C15 C14 C13 117.43(9) . . ?
C19 C14 C13 122.37(8) . . ?
C16 C15 C14 121.26(10) . . ?
C16 C15 H15 119.7(8) . . ?
C14 C15 H15 119.1(8) . . ?
C15 C16 C17 118.81(9) . . ?
C15 C16 H16 119.9(9) . . ?
C17 C16 H16 121.3(9) . . ?
C18 C17 C16 121.19(10) . . ?
C18 C17 H17 118.6(8) . . ?
C16 C17 H17 120.2(8) . . ?
C17 C18 C19 120.63(10) . . ?
C17 C18 H18 120.4(8) . . ?
C19 C18 H18 118.9(8) . . ?
N4 C19 C18 121.78(9) . . ?
N4 C19 C14 120.46(9) . . ?
C18 C19 C14 117.73(8) . . ?
C21 C20 C25 116.75(10) . . ?
C21 C20 B1 124.49(9) . . ?
C25 C20 B1 118.18(8) . . ?
C20 C21 C22 121.75(10) . . ?
C20 C21 H21 120.1(9) . . ?
C22 C21 H21 118.2(9) . . ?
C23 C22 C21 120.16(10) . . ?
C23 C22 H22 118.5(9) . . ?
C21 C22 H22 121.3(9) . . ?
C22 C23 C24 119.60(11) . . ?
C22 C23 H23 122.3(9) . . ?
C24 C23 H23 118.1(9) . . ?
C25 C24 C23 119.69(11) . . ?
C25 C24 H24 120.5(10) . . ?
C23 C24 H24 119.8(10) . . ?
C24 C25 C20 122.02(10) . . ?
C24 C25 H25 119.7(8) . . ?
C20 C25 H25 118.3(8) . . ?
N4 C26 H26A 109.2(9) . . ?
N4 C26 H26B 110.5(9) . . ?
H26A C26 H26B 107.5(13) . . ?
N4 C26 H26C 111.9(9) . . ?
H26A C26 H26C 107.2(13) . . ?
H26B C26 H26C 110.3(12) . . ?

loop_
_geom_bond_atom_site_label_1
_geom_bond_atom_site_label_2
_geom_bond_distance
_geom_bond_site_symmetry_2
_geom_bond_publ_flag
B1 N4 1.4967(15) . ?
B1 N1 1.5320(14) . ?
B1 C20 1.6107(16) . ?
B1 N3 1.6393(15) . ?
N1 C13 1.3727(13) . ?
N1 N2 1.3828(13) . ?
N2 C1 1.3024(13) . ?
N3 C3 1.3442(14) . ?
N3 C2 1.3592(13) . ?
N4 C19 1.3707(13) . ?
N4 C26 1.4619(15) . ?
C1 C2 1.4792(14) . ?
C1 C7 1.4808(14) . ?
C2 C6 1.3939(15) . ?
C3 C4 1.3847(16) . ?
C3 H3 0.969(13) . ?
C4 C5 1.3849(16) . ?
C4 H4 0.966(16) . ?
C5 C6 1.3872(15) . ?
C5 H5 0.967(15) . ?
C6 H6 0.989(15) . ?
C7 C8 1.3980(14) . ?
C7 C12 1.3988(14) . ?
C8 C9 1.3916(16) . ?
C8 H8 0.969(16) . ?
C9 C10 1.3870(17) . ?
C9 H9 0.989(16) . ?
C10 C11 1.3926(16) . ?
C10 H10 0.995(15) . ?
C11 C12 1.3900(15) . ?
C11 H11 0.983(15) . ?
C12 H12 0.998(13) . ?
C13 O1 1.2328(12) . ?
C13 C14 1.4765(15) . ?
C14 C15 1.3951(14) . ?
C14 C19 1.4165(14) . ?
C15 C16 1.3828(16) . ?
C15 H15 0.981(14) . ?
C16 C17 1.3939(17) . ?
C16 H16 0.980(15) . ?
C17 C18 1.3822(15) . ?
C17 H17 0.986(14) . ?
C18 C19 1.4134(15) . ?
C18 H18 0.969(14) . ?
C20 C21 1.3929(14) . ?
C20 C25 1.4047(15) . ?
C21 C22 1.3952(16) . ?
C21 H21 1.003(16) . ?
C22 C23 1.3813(18) . ?
C22 H22 0.994(16) . ?
C23 C24 1.3904(18) . ?
C23 H23 0.992(16) . ?
C24 C25 1.3886(17) . ?
C24 H24 0.966(17) . ?
C25 H25 1.020(15) . ?
C26 H26A 0.978(16) . ?
C26 H26B 0.965(15) . ?
C26 H26C 1.008(16) . ?

loop_
_geom_hbond_atom_site_label_D
_geom_hbond_atom_site_label_H
_geom_hbond_atom_site_label_A
_geom_hbond_distance_DH
_geom_hbond_distance_HA
_geom_hbond_distance_DA
_geom_hbond_angle_DHA
_geom_hbond_site_symmetry_A
_geom_hbond_publ_flag
C26 H26C N2 1.008(16) 2.629(16) 3.617(2) 166.6(12) 4_575 yes

loop_
_geom_torsion_atom_site_label_1
_geom_torsion_atom_site_label_2
_geom_torsion_atom_site_label_3
_geom_torsion_atom_site_label_4
_geom_torsion
_geom_torsion_site_symmetry_1
_geom_torsion_site_symmetry_2
_geom_torsion_site_symmetry_3
_geom_torsion_site_symmetry_4
_geom_torsion_publ_flag
N4 B1 N1 C13 -8.87(13) . . . . ?
C20 B1 N1 C13 117.38(10) . . . . ?
N3 B1 N1 C13 -126.47(9) . . . . ?
N4 B1 N1 N2 179.73(8) . . . . ?
C20 B1 N1 N2 -54.02(11) . . . . ?
N3 B1 N1 N2 62.14(9) . . . . ?
C13 N1 N2 C1 149.51(9) . . . . ?
B1 N1 N2 C1 -38.20(12) . . . . ?
N4 B1 N3 C3 13.53(12) . . . . ?
N1 B1 N3 C3 130.81(9) . . . . ?
C20 B1 N3 C3 -111.99(10) . . . . ?
N4 B1 N3 C2 -159.87(8) . . . . ?
N1 B1 N3 C2 -42.59(9) . . . . ?
C20 B1 N3 C2 74.60(10) . . . . ?
N1 B1 N4 C19 -10.47(12) . . . . ?
C20 B1 N4 C19 -136.14(9) . . . . ?
N3 B1 N4 C19 99.69(10) . . . . ?
N1 B1 N4 C26 166.81(9) . . . . ?
C20 B1 N4 C26 41.13(12) . . . . ?
N3 B1 N4 C26 -83.04(11) . . . . ?
N1 N2 C1 C2 -11.64(13) . . . . ?
N1 N2 C1 C7 179.56(8) . . . . ?
C3 N3 C2 C6 1.64(13) . . . . ?
B1 N3 C2 C6 175.25(8) . . . . ?
C3 N3 C2 C1 -169.08(8) . . . . ?
B1 N3 C2 C1 4.53(11) . . . . ?
N2 C1 C2 N3 28.31(13) . . . . ?
C7 C1 C2 N3 -163.10(8) . . . . ?
N2 C1 C2 C6 -142.21(10) . . . . ?
C7 C1 C2 C6 26.37(13) . . . . ?
C2 N3 C3 C4 -1.48(14) . . . . ?
B1 N3 C3 C4 -174.59(9) . . . . ?
N3 C3 C4 C5 -0.13(16) . . . . ?
C3 C4 C5 C6 1.53(16) . . . . ?
C4 C5 C6 C2 -1.36(15) . . . . ?
N3 C2 C6 C5 -0.22(14) . . . . ?
C1 C2 C6 C5 170.10(9) . . . . ?
N2 C1 C7 C8 -152.76(9) . . . . ?
C2 C1 C7 C8 38.08(13) . . . . ?
N2 C1 C7 C12 27.97(13) . . . . ?
C2 C1 C7 C12 -141.18(9) . . . . ?
C12 C7 C8 C9 1.82(15) . . . . ?
C1 C7 C8 C9 -177.45(9) . . . . ?
C7 C8 C9 C10 -0.68(16) . . . . ?
C8 C9 C10 C11 -1.21(16) . . . . ?
C9 C10 C11 C12 1.93(16) . . . . ?
C10 C11 C12 C7 -0.77(15) . . . . ?
C8 C7 C12 C11 -1.09(14) . . . . ?
C1 C7 C12 C11 178.18(9) . . . . ?
N2 N1 C13 O1 7.77(13) . . . . ?
B1 N1 C13 O1 -163.71(9) . . . . ?
N2 N1 C13 C14 -167.18(8) . . . . ?
B1 N1 C13 C14 21.33(13) . . . . ?
O1 C13 C14 C15 -14.40(13) . . . . ?
N1 C13 C14 C15 160.61(8) . . . . ?
O1 C13 C14 C19 168.32(9) . . . . ?
N1 C13 C14 C19 -16.67(12) . . . . ?
C19 C14 C15 C16 -0.51(14) . . . . ?
C13 C14 C15 C16 -177.85(9) . . . . ?
C14 C15 C16 C17 -3.09(15) . . . . ?
C15 C16 C17 C18 2.65(16) . . . . ?
C16 C17 C18 C19 1.41(15) . . . . ?
C26 N4 C19 C18 15.17(13) . . . . ?
B1 N4 C19 C18 -167.47(9) . . . . ?
C26 N4 C19 C14 -162.56(9) . . . . ?
B1 N4 C19 C14 14.80(13) . . . . ?
C17 C18 C19 N4 177.31(9) . . . . ?
C17 C18 C19 C14 -4.90(14) . . . . ?
C15 C14 C19 N4 -177.73(9) . . . . ?
C13 C14 C19 N4 -0.52(13) . . . . ?
C15 C14 C19 C18 4.45(13) . . . . ?
C13 C14 C19 C18 -178.34(8) . . . . ?
N4 B1 C20 C21 -90.05(11) . . . . ?
N1 B1 C20 C21 144.50(9) . . . . ?
N3 B1 C20 C21 34.89(12) . . . . ?
N4 B1 C20 C25 80.98(11) . . . . ?
N1 B1 C20 C25 -44.48(12) . . . . ?
N3 B1 C20 C25 -154.09(9) . . . . ?
C25 C20 C21 C22 -1.88(15) . . . . ?
B1 C20 C21 C22 169.26(10) . . . . ?
C20 C21 C22 C23 1.00(18) . . . . ?
C21 C22 C23 C24 0.49(18) . . . . ?
C22 C23 C24 C25 -0.99(18) . . . . ?
C23 C24 C25 C20 0.04(17) . . . . ?
C21 C20 C25 C24 1.37(15) . . . . ?
B1 C20 C25 C24 -170.35(10) . . . . ?
